data_1555821
loop_
_publ_author_name
'Akula, Ramulu'
'Guiry, Patrick J.'

_publ_section_title
;
 Enantioselective Synthesis of \a-Allyl-\a-aryldihydrocoumarins and
 3-Isochromanones via Pd-Catalyzed Decarboxylative Asymmetric Allylic
 Alkylation.
;
_journal_issue 21
_journal_name_full 'Organic letters'
_journal_page_first 5472
_journal_page_last 5475
_journal_paper_doi 10.1021/acs.orglett.6b02584
_journal_volume 18
_journal_year 2016
_chemical_absolute_configuration ad
_chemical_formula_moiety 'C21 H22 O5'
_chemical_formula_sum 'C21 H22 O5'
_chemical_formula_weight 354.39
_space_group_IT_number 4
_space_group_name_Hall 'P 2yb'
_space_group_name_H-M_alt 'P 1 21 1'
_symmetry_cell_setting monoclinic
_symmetry_space_group_name_Hall 'P 2yb'
_symmetry_space_group_name_H-M 'P 1 21 1'
_atom_sites_solution_hydrogens geom
_atom_sites_solution_primary direct
_atom_sites_solution_secondary difmap
_audit_creation_method SHELXL-97
_cell_angle_alpha 90.00
_cell_angle_beta 101.606(2)
_cell_angle_gamma 90.00
_cell_formula_units_Z 2
_cell_length_a 8.4714(1)
_cell_length_b 6.24720(6)
_cell_length_c 17.1326(3)
_cell_measurement_reflns_used 9540
_cell_measurement_temperature 100(2)
_cell_measurement_theta_max 76.4590
_cell_measurement_theta_min 5.3310
_cell_volume 888.16(2)
_computing_cell_refinement 'CrysAlisPro 1.171.38.41 (Rigaku OD, 2015)'
_computing_data_collection 'CrysAlisPro 1.171.38.41 (Rigaku OD, 2015)'
_computing_data_reduction 'CrysAlisPro 1.171.38.41 (Rigaku OD, 2015)'
_computing_structure_refinement 'SHELXL-97 (Sheldrick, 2008)'
_computing_structure_solution 'SHELXS-97 (Sheldrick, 2008)'
_diffrn_ambient_temperature 100(2)
_diffrn_detector_area_resol_mean 10.3196
_diffrn_measured_fraction_theta_full 0.998
_diffrn_measured_fraction_theta_max 0.998
_diffrn_measurement_device_type 'SuperNova, Dual, Cu at zero, Atlas'
_diffrn_measurement_method '\w scans'
_diffrn_radiation_monochromator mirror
_diffrn_radiation_source 'SuperNova (Cu) X-ray Source'
_diffrn_radiation_type CuK\a
_diffrn_radiation_wavelength 1.54184
_diffrn_reflns_av_R_equivalents 0.0289
_diffrn_reflns_av_sigmaI/netI 0.0184
_diffrn_reflns_limit_h_max 10
_diffrn_reflns_limit_h_min -10
_diffrn_reflns_limit_k_max 7
_diffrn_reflns_limit_k_min -7
_diffrn_reflns_limit_l_max 21
_diffrn_reflns_limit_l_min -20
_diffrn_reflns_number 18266
_diffrn_reflns_theta_full 76.61
_diffrn_reflns_theta_max 76.61
_diffrn_reflns_theta_min 5.27
_exptl_absorpt_coefficient_mu 0.771
_exptl_absorpt_correction_T_max 0.956
_exptl_absorpt_correction_T_min 0.891
_exptl_absorpt_correction_type gaussian
_exptl_absorpt_process_details
; 
CrysAlisPro 1.171.38.41 (Rigaku Oxford Diffraction, 2015) 
Numerical absorption correction based on gaussian integration over 
a multifaceted crystal model 
Empirical absorption correction using spherical harmonics, 
implemented in SCALE3 ABSPACK scaling algorithm. 
;
_exptl_crystal_colour colourless
_exptl_crystal_density_diffrn 1.325
_exptl_crystal_density_method 'not measured'
_exptl_crystal_description rod
_exptl_crystal_F_000 376
_exptl_crystal_size_max 0.211
_exptl_crystal_size_mid 0.097
_exptl_crystal_size_min 0.068
_refine_diff_density_max 0.192
_refine_diff_density_min -0.156
_refine_diff_density_rms 0.035
_refine_ls_abs_structure_details 'Flack H D (1983), Acta Cryst. A39, 876-881'
_refine_ls_abs_structure_Flack -0.01(11)
_refine_ls_extinction_method none
_refine_ls_goodness_of_fit_ref 1.044
_refine_ls_hydrogen_treatment constr
_refine_ls_matrix_type full
_refine_ls_number_parameters 238
_refine_ls_number_reflns 3700
_refine_ls_number_restraints 1
_refine_ls_restrained_S_all 1.044
_refine_ls_R_factor_all 0.0295
_refine_ls_R_factor_gt 0.0277
_refine_ls_shift/su_max 0.001
_refine_ls_shift/su_mean 0.000
_refine_ls_structure_factor_coef Fsqd
_refine_ls_weighting_details 'calc w=1/[\s^2^(Fo^2^)+(0.0426P)^2^+0.1316P] where P=(Fo^2^+2Fc^2^)/3'
_refine_ls_weighting_scheme calc
_refine_ls_wR_factor_gt 0.0708
_refine_ls_wR_factor_ref 0.0723
_reflns_number_gt 3572
_reflns_number_total 3700
_reflns_threshold_expression I>2\s(I)
_cod_data_source_file ol6b02584_si_001.cif
_cod_data_source_block gui132
_cod_original_sg_symbol_H-M 'P 21'
_cod_database_code 1555821

loop_
_symmetry_equiv_pos_as_xyz
'x, y, z'
'-x, y+1/2, -z'

loop_
_atom_site_label
_atom_site_type_symbol
_atom_site_fract_x
_atom_site_fract_y
_atom_site_fract_z
_atom_site_U_iso_or_equiv
_atom_site_adp_type
_atom_site_occupancy
_atom_site_symmetry_multiplicity
_atom_site_calc_flag
_atom_site_refinement_flags
C1 C 0.35910(14) 0.59092(19) 0.70887(7) 0.0167(2) Uani 1 1 d .
C2 C 0.51742(14) 0.4860(2) 0.69345(7) 0.0192(2) Uani 1 1 d .
H2A H 0.5185 0.3342 0.7101 0.023 Uiso 1 1 calc R
H2B H 0.5138 0.4879 0.6353 0.023 Uiso 1 1 calc R
C3 C 0.67332(15) 0.5871(2) 0.73442(8) 0.0234(3) Uani 1 1 d .
H3 H 0.6880 0.7353 0.7258 0.028 Uiso 1 1 calc R
C4 C 0.79125(16) 0.4832(3) 0.78167(9) 0.0298(3) Uani 1 1 d .
H4A H 0.7805 0.3349 0.7916 0.036 Uiso 1 1 calc R
H4B H 0.8868 0.5570 0.8057 0.036 Uiso 1 1 calc R
C5 C 0.33998(14) 0.57576(18) 0.79527(7) 0.0162(2) Uani 1 1 d .
C6 C 0.21976(13) 0.70015(19) 0.82029(7) 0.0161(2) Uani 1 1 d .
O1 O 0.12103(10) 0.81807(14) 0.76243(5) 0.01900(18) Uani 1 1 d .
C11 C 0.09118(16) 1.0380(2) 0.78023(8) 0.0233(3) Uani 1 1 d .
H11A H 0.0575 1.1177 0.7304 0.035 Uiso 1 1 calc R
H11B H 0.1900 1.1014 0.8112 0.035 Uiso 1 1 calc R
H11C H 0.0058 1.0443 0.8112 0.035 Uiso 1 1 calc R
C7 C 0.19815(14) 0.6930(2) 0.89847(7) 0.0166(2) Uani 1 1 d .
O2 O 0.07398(9) 0.80588(14) 0.92020(5) 0.01855(17) Uani 1 1 d .
C12 C 0.12476(15) 0.9777(2) 0.97588(8) 0.0234(3) Uani 1 1 d .
H12A H 0.1976 1.0733 0.9546 0.035 Uiso 1 1 calc R
H12B H 0.1810 0.9182 1.0268 0.035 Uiso 1 1 calc R
H12C H 0.0302 1.0584 0.9840 0.035 Uiso 1 1 calc R
C8 C 0.29567(14) 0.55691(19) 0.95394(7) 0.0165(2) Uani 1 1 d .
O3 O 0.26523(10) 0.56128(14) 1.02918(5) 0.02010(19) Uani 1 1 d .
C13 C 0.35742(17) 0.4220(2) 1.08755(7) 0.0227(3) Uani 1 1 d .
H13A H 0.3389 0.2731 1.0702 0.034 Uiso 1 1 calc R
H13B H 0.3242 0.4418 1.1387 0.034 Uiso 1 1 calc R
H13C H 0.4722 0.4560 1.0937 0.034 Uiso 1 1 calc R
C9 C 0.41106(14) 0.42961(19) 0.92942(7) 0.0180(2) Uani 1 1 d .
H9 H 0.4759 0.3357 0.9661 0.022 Uiso 1 1 calc R
C10 C 0.43134(14) 0.44028(19) 0.85066(7) 0.0174(2) Uani 1 1 d .
H10 H 0.5102 0.3519 0.8345 0.021 Uiso 1 1 calc R
C14 C 0.36857(14) 0.8276(2) 0.68635(7) 0.0181(2) Uani 1 1 d .
O4 O 0.42626(11) 0.96606(15) 0.73182(5) 0.02210(19) Uani 1 1 d .
O5 O 0.31952(12) 0.88328(15) 0.60824(5) 0.0236(2) Uani 1 1 d .
C15 C 0.26365(15) 0.7317(2) 0.54921(8) 0.0211(3) Uani 1 1 d .
C16 C 0.26490(17) 0.7932(2) 0.47172(8) 0.0273(3) Uani 1 1 d .
H16 H 0.3039 0.9302 0.4608 0.033 Uiso 1 1 calc R
C17 C 0.20828(18) 0.6514(3) 0.41048(8) 0.0314(3) Uani 1 1 d .
H17 H 0.2079 0.6912 0.3569 0.038 Uiso 1 1 calc R
C18 C 0.15161(18) 0.4499(3) 0.42703(8) 0.0304(3) Uani 1 1 d .
H18 H 0.1120 0.3533 0.3848 0.036 Uiso 1 1 calc R
C19 C 0.15333(16) 0.3913(2) 0.50549(8) 0.0238(3) Uani 1 1 d .
H19 H 0.1158 0.2535 0.5166 0.029 Uiso 1 1 calc R
C20 C 0.20934(15) 0.5320(2) 0.56801(8) 0.0199(3) Uani 1 1 d .
C21 C 0.21524(14) 0.4787(2) 0.65401(7) 0.0185(2) Uani 1 1 d .
H21A H 0.2254 0.3218 0.6615 0.022 Uiso 1 1 calc R
H21B H 0.1135 0.5243 0.6690 0.022 Uiso 1 1 calc R

loop_
_atom_site_aniso_label
_atom_site_aniso_U_11
_atom_site_aniso_U_22
_atom_site_aniso_U_33
_atom_site_aniso_U_23
_atom_site_aniso_U_13
_atom_site_aniso_U_12
C1 0.0178(5) 0.0150(5) 0.0181(6) 0.0000(4) 0.0052(4) -0.0017(4)
C2 0.0201(5) 0.0193(6) 0.0191(6) -0.0025(5) 0.0061(4) 0.0003(5)
C3 0.0217(6) 0.0223(6) 0.0282(7) -0.0045(5) 0.0100(5) -0.0036(5)
C4 0.0205(6) 0.0357(7) 0.0331(7) -0.0067(6) 0.0056(5) -0.0029(6)
C5 0.0167(5) 0.0144(5) 0.0178(6) -0.0004(4) 0.0039(4) -0.0022(4)
C6 0.0144(5) 0.0141(5) 0.0191(6) 0.0017(4) 0.0016(4) -0.0015(4)
O1 0.0192(4) 0.0175(4) 0.0191(4) 0.0027(4) 0.0012(3) 0.0029(3)
C11 0.0280(6) 0.0174(6) 0.0239(6) 0.0035(5) 0.0041(5) 0.0054(5)
C7 0.0140(5) 0.0149(5) 0.0209(6) -0.0011(4) 0.0038(4) -0.0009(4)
O2 0.0154(4) 0.0194(4) 0.0213(4) -0.0006(4) 0.0048(3) 0.0007(3)
C12 0.0239(6) 0.0211(6) 0.0261(6) -0.0035(5) 0.0075(5) 0.0013(5)
C8 0.0165(5) 0.0168(5) 0.0160(5) 0.0003(4) 0.0029(4) -0.0028(4)
O3 0.0210(4) 0.0231(4) 0.0166(4) 0.0043(3) 0.0047(3) 0.0035(4)
C13 0.0277(6) 0.0227(6) 0.0168(6) 0.0043(5) 0.0024(5) 0.0022(5)
C9 0.0165(5) 0.0161(6) 0.0206(6) 0.0026(4) 0.0016(4) 0.0007(4)
C10 0.0164(5) 0.0157(6) 0.0205(6) -0.0005(5) 0.0046(4) 0.0008(4)
C14 0.0185(5) 0.0176(6) 0.0190(5) 0.0018(5) 0.0059(4) -0.0002(5)
O4 0.0257(4) 0.0170(4) 0.0241(4) -0.0014(4) 0.0062(3) -0.0029(3)
O5 0.0326(5) 0.0184(4) 0.0198(4) 0.0017(3) 0.0051(4) -0.0033(4)
C15 0.0225(6) 0.0216(6) 0.0188(6) -0.0004(5) 0.0036(5) -0.0010(5)
C16 0.0311(7) 0.0285(7) 0.0231(6) 0.0038(6) 0.0079(5) -0.0039(6)
C17 0.0365(8) 0.0397(9) 0.0181(6) 0.0024(6) 0.0062(5) -0.0056(6)
C18 0.0341(7) 0.0355(8) 0.0207(6) -0.0060(6) 0.0035(5) -0.0066(6)
C19 0.0241(6) 0.0239(6) 0.0230(6) -0.0020(5) 0.0040(5) -0.0028(5)
C20 0.0192(5) 0.0216(6) 0.0190(6) 0.0018(5) 0.0040(4) 0.0008(4)
C21 0.0209(5) 0.0170(5) 0.0175(6) 0.0003(5) 0.0039(4) -0.0025(5)

loop_
_atom_type_symbol
_atom_type_description
_atom_type_scat_dispersion_real
_atom_type_scat_dispersion_imag
_atom_type_scat_source
C C 0.0181 0.0091 'International Tables Vol C Tables 4.2.6.8 and 6.1.1.4'
H H 0.0000 0.0000 'International Tables Vol C Tables 4.2.6.8 and 6.1.1.4'
O O 0.0492 0.0322 'International Tables Vol C Tables 4.2.6.8 and 6.1.1.4'

loop_
_geom_angle_atom_site_label_1
_geom_angle_atom_site_label_2
_geom_angle_atom_site_label_3
_geom_angle
C5 C1 C14 108.98(9)
C5 C1 C21 109.68(9)
C14 C1 C21 110.99(10)
C5 C1 C2 113.63(10)
C14 C1 C2 105.76(9)
C21 C1 C2 107.75(9)
C3 C2 C1 116.63(10)
C3 C2 H2A 108.1
C1 C2 H2A 108.1
C3 C2 H2B 108.1
C1 C2 H2B 108.1
H2A C2 H2B 107.3
C4 C3 C2 124.34(13)
C4 C3 H3 117.8
C2 C3 H3 117.8
C3 C4 H4A 120.0
C3 C4 H4B 120.0
H4A C4 H4B 120.0
C10 C5 C6 117.71(11)
C10 C5 C1 123.32(10)
C6 C5 C1 118.94(10)
O1 C6 C7 122.23(10)
O1 C6 C5 116.52(10)
C7 C6 C5 121.15(11)
C6 O1 C11 117.74(9)
O1 C11 H11A 109.5
O1 C11 H11B 109.5
H11A C11 H11B 109.5
O1 C11 H11C 109.5
H11A C11 H11C 109.5
H11B C11 H11C 109.5
O2 C7 C6 119.99(11)
O2 C7 C8 120.09(10)
C6 C7 C8 119.73(11)
C7 O2 C12 114.64(9)
O2 C12 H12A 109.5
O2 C12 H12B 109.5
H12A C12 H12B 109.5
O2 C12 H12C 109.5
H12A C12 H12C 109.5
H12B C12 H12C 109.5
O3 C8 C9 125.11(11)
O3 C8 C7 115.32(10)
C9 C8 C7 119.56(11)
C8 O3 C13 117.85(9)
O3 C13 H13A 109.5
O3 C13 H13B 109.5
H13A C13 H13B 109.5
O3 C13 H13C 109.5
H13A C13 H13C 109.5
H13B C13 H13C 109.5
C8 C9 C10 119.73(11)
C8 C9 H9 120.1
C10 C9 H9 120.1
C5 C10 C9 122.06(11)
C5 C10 H10 119.0
C9 C10 H10 119.0
O4 C14 O5 117.17(11)
O4 C14 C1 124.50(11)
O5 C14 C1 118.13(11)
C14 O5 C15 121.96(10)
C16 C15 C20 122.55(12)
C16 C15 O5 116.08(12)
C20 C15 O5 121.37(11)
C17 C16 C15 118.78(13)
C17 C16 H16 120.6
C15 C16 H16 120.6
C16 C17 C18 120.27(13)
C16 C17 H17 119.9
C18 C17 H17 119.9
C19 C18 C17 119.78(13)
C19 C18 H18 120.1
C17 C18 H18 120.1
C18 C19 C20 120.84(13)
C18 C19 H19 119.6
C20 C19 H19 119.6
C15 C20 C19 117.76(12)
C15 C20 C21 118.64(11)
C19 C20 C21 123.61(12)
C20 C21 C1 111.21(10)
C20 C21 H21A 109.4
C1 C21 H21A 109.4
C20 C21 H21B 109.4
C1 C21 H21B 109.4
H21A C21 H21B 108.0

loop_
_geom_bond_atom_site_label_1
_geom_bond_atom_site_label_2
_geom_bond_distance
C1 C5 1.5241(16)
C1 C14 1.5342(16)
C1 C21 1.5491(16)
C1 C2 1.5622(15)
C2 C3 1.5040(17)
C2 H2A 0.9900
C2 H2B 0.9900
C3 C4 1.322(2)
C3 H3 0.9500
C4 H4A 0.9500
C4 H4B 0.9500
C5 C10 1.3858(17)
C5 C6 1.4144(16)
C6 O1 1.3752(14)
C6 C7 1.3887(17)
O1 C11 1.4405(16)
C11 H11A 0.9800
C11 H11B 0.9800
C11 H11C 0.9800
C7 O2 1.3784(14)
C7 C8 1.4115(16)
O2 C12 1.4431(16)
C12 H12A 0.9800
C12 H12B 0.9800
C12 H12C 0.9800
C8 O3 1.3649(14)
C8 C9 1.3891(16)
O3 C13 1.4327(15)
C13 H13A 0.9800
C13 H13B 0.9800
C13 H13C 0.9800
C9 C10 1.3957(17)
C9 H9 0.9500
C10 H10 0.9500
C14 O4 1.2004(16)
C14 O5 1.3643(15)
O5 C15 1.3967(15)
C15 C16 1.3839(18)
C15 C20 1.3900(17)
C16 C17 1.383(2)
C16 H16 0.9500
C17 C18 1.396(2)
C17 H17 0.9500
C18 C19 1.3905(19)
C18 H18 0.9500
C19 C20 1.3929(18)
C19 H19 0.9500
C20 C21 1.5016(16)
C21 H21A 0.9900
C21 H21B 0.9900

loop_
_geom_torsion_atom_site_label_1
_geom_torsion_atom_site_label_2
_geom_torsion_atom_site_label_3
_geom_torsion_atom_site_label_4
_geom_torsion
C5 C1 C2 C3 -64.54(14)
C14 C1 C2 C3 54.95(14)
C21 C1 C2 C3 173.71(11)
C1 C2 C3 C4 124.49(14)
C14 C1 C5 C10 -132.31(11)
C21 C1 C5 C10 106.00(13)
C2 C1 C5 C10 -14.67(16)
C14 C1 C5 C6 49.87(13)
C21 C1 C5 C6 -71.83(13)
C2 C1 C5 C6 167.51(10)
C10 C5 C6 O1 -174.15(10)
C1 C5 C6 O1 3.80(15)
C10 C5 C6 C7 2.44(16)
C1 C5 C6 C7 -179.61(10)
C7 C6 O1 C11 49.67(15)
C5 C6 O1 C11 -133.78(11)
O1 C6 C7 O2 0.26(17)
C5 C6 C7 O2 -176.13(10)
O1 C6 C7 C8 175.34(11)
C5 C6 C7 C8 -1.05(17)
C6 C7 O2 C12 -114.43(12)
C8 C7 O2 C12 70.51(14)
O2 C7 C8 O3 -4.94(16)
C6 C7 C8 O3 179.99(10)
O2 C7 C8 C9 174.31(11)
C6 C7 C8 C9 -0.76(17)
C9 C8 O3 C13 -0.91(17)
C7 C8 O3 C13 178.30(10)
O3 C8 C9 C10 -179.70(11)
C7 C8 C9 C10 1.13(17)
C6 C5 C10 C9 -2.08(17)
C1 C5 C10 C9 -179.93(11)
C8 C9 C10 C5 0.33(18)
C5 C1 C14 O4 32.02(15)
C21 C1 C14 O4 152.91(11)
C2 C1 C14 O4 -90.50(13)
C5 C1 C14 O5 -153.21(10)
C21 C1 C14 O5 -32.31(14)
C2 C1 C14 O5 84.28(12)
O4 C14 O5 C15 174.39(11)
C1 C14 O5 C15 -0.77(16)
C14 O5 C15 C16 -160.76(11)
C14 O5 C15 C20 19.66(17)
C20 C15 C16 C17 0.7(2)
O5 C15 C16 C17 -178.85(13)
C15 C16 C17 C18 -0.2(2)
C16 C17 C18 C19 -0.5(2)
C17 C18 C19 C20 0.7(2)
C16 C15 C20 C19 -0.52(19)
O5 C15 C20 C19 179.05(12)
C16 C15 C20 C21 179.00(12)
O5 C15 C20 C21 -1.44(17)
C18 C19 C20 C15 -0.21(19)
C18 C19 C20 C21 -179.71(13)
C15 C20 C21 C1 -31.74(15)
C19 C20 C21 C1 147.75(12)
C5 C1 C21 C20 167.18(10)
C14 C1 C21 C20 46.70(13)
C2 C1 C21 C20 -68.66(12)
